data_4035895
loop_
_publ_author_name
'Dam, Jean'
'Bode, Moira L.'
'de Koning, Charles B.'

_publ_section_title
;
 Ceric Ammonium Sulfate (CAS) Mediated Oxidations of Benzophenones
 Possessing a Phenolic Substituent for the Synthesis of Xanthones and
 Related Products.
;
_journal_issue 1
_journal_name_full 'The Journal of organic chemistry'
_journal_page_first 150
_journal_page_last 160
_journal_paper_doi 10.1021/acs.joc.8b02503
_journal_volume 84
_journal_year 2019
_chemical_formula_moiety 'C30 H26 O8'
_chemical_formula_sum 'C30 H26 O8'
_chemical_formula_weight 514.51
_space_group_crystal_system triclinic
_space_group_IT_number 2
_space_group_name_Hall '-P 1'
_space_group_name_H-M_alt 'P -1'
_atom_sites_solution_hydrogens geom
_audit_creation_method SHELXL-2014/7
_cell_angle_alpha 75.1000(10)
_cell_angle_beta 81.5690(10)
_cell_angle_gamma 64.9630(10)
_cell_formula_units_Z 4
_cell_length_a 11.0122(2)
_cell_length_b 12.6075(2)
_cell_length_c 20.4557(3)
_cell_measurement_reflns_used 8133
_cell_measurement_temperature 173(2)
_cell_measurement_theta_max 26.18
_cell_measurement_theta_min 2.25
_cell_volume 2484.30(7)
_computing_cell_refinement 'Bruker SAINT'
_computing_data_collection 'Bruker APEX2'
_computing_data_reduction 'Bruker SAINT'
_computing_molecular_graphics 'Bruker SHELXTL'
_computing_publication_material 'Bruker SHELXTL'
_computing_structure_refinement 'SHELXL-2014/7 (Sheldrick, 2014)'
_computing_structure_solution 'SHELXS-97 (Sheldrick 2008)'
_diffrn_ambient_temperature 173(2)
_diffrn_measured_fraction_theta_full 0.998
_diffrn_measured_fraction_theta_max 0.996
_diffrn_measurement_device_type 'Bruker APEC-II CCD'
_diffrn_measurement_method '\f and \w scans'
_diffrn_radiation_type MoK\a
_diffrn_radiation_wavelength 0.71073
_diffrn_reflns_av_R_equivalents 0.0453
_diffrn_reflns_av_unetI/netI 0.0463
_diffrn_reflns_Laue_measured_fraction_full 0.998
_diffrn_reflns_Laue_measured_fraction_max 0.996
_diffrn_reflns_limit_h_max 13
_diffrn_reflns_limit_h_min -13
_diffrn_reflns_limit_k_max 15
_diffrn_reflns_limit_k_min -15
_diffrn_reflns_limit_l_max 25
_diffrn_reflns_limit_l_min -24
_diffrn_reflns_number 27570
_diffrn_reflns_point_group_measured_fraction_full 0.998
_diffrn_reflns_point_group_measured_fraction_max 0.996
_diffrn_reflns_theta_full 25.242
_diffrn_reflns_theta_max 26.328
_diffrn_reflns_theta_min 1.031
_exptl_absorpt_coefficient_mu 0.100
_exptl_absorpt_correction_type none
_exptl_crystal_colour yellow
_exptl_crystal_density_diffrn 1.376
_exptl_crystal_description block
_exptl_crystal_F_000 1080
_exptl_crystal_size_max 0.21
_exptl_crystal_size_mid 0.20
_exptl_crystal_size_min 0.15
_refine_diff_density_max 0.204
_refine_diff_density_min -0.172
_refine_diff_density_rms 0.039
_refine_ls_extinction_method none
_refine_ls_goodness_of_fit_ref 1.061
_refine_ls_hydrogen_treatment constr
_refine_ls_matrix_type full
_refine_ls_number_parameters 697
_refine_ls_number_reflns 10069
_refine_ls_number_restraints 0
_refine_ls_restrained_S_all 1.061
_refine_ls_R_factor_all 0.0658
_refine_ls_R_factor_gt 0.0390
_refine_ls_shift/su_max 0.000
_refine_ls_shift/su_mean 0.000
_refine_ls_structure_factor_coef Fsqd
_refine_ls_weighting_details 'w=1/[\s^2^(Fo^2^)+(0.0505P)^2^+0.2724P] where P=(Fo^2^+2Fc^2^)/3'
_refine_ls_weighting_scheme calc
_refine_ls_wR_factor_gt 0.0999
_refine_ls_wR_factor_ref 0.1128
_reflns_Friedel_coverage 0.000
_reflns_number_gt 6933
_reflns_number_total 10069
_reflns_threshold_expression 'I > 2\s(I)'
_cod_data_source_file jo8b02503_si_001.cif
_cod_data_source_block shelx
_cod_database_code 4035895
_shelx_shelxl_version_number 2014/7
_shelx_space_group_comment
;
The symmetry employed for this shelxl refinement is uniquely defined
by the following loop, which should always be used as a source of
symmetry information in preference to the above space-group names.
They are only intended as comments.
;

loop_
_space_group_symop_operation_xyz
'x, y, z'
'-x, -y, -z'

loop_
_atom_site_label
_atom_site_type_symbol
_atom_site_fract_x
_atom_site_fract_y
_atom_site_fract_z
_atom_site_U_iso_or_equiv
_atom_site_adp_type
_atom_site_occupancy
_atom_site_site_symmetry_order
_atom_site_calc_flag
_atom_site_refinement_flags_posn
_atom_site_refinement_flags_adp
C28B C 0.1706(3) 1.3738(2) -0.14867(11) 0.0634(7) Uani 1 1 d . .
H28D H 0.2055 1.3271 -0.1839 0.095 Uiso 1 1 calc R U
H28E H 0.1833 1.4489 -0.1639 0.095 Uiso 1 1 calc R U
H28F H 0.0747 1.3919 -0.1397 0.095 Uiso 1 1 calc R U
C1 C 0.49393(18) 0.06053(16) 0.32195(10) 0.0362(4) Uani 1 1 d . .
C2 C 0.39019(17) 0.09522(14) 0.37735(9) 0.0318(4) Uani 1 1 d . .
C3 C 0.41121(17) 0.12921(14) 0.43352(9) 0.0302(4) Uani 1 1 d . .
C4 C 0.31325(18) 0.15179(14) 0.48505(9) 0.0331(4) Uani 1 1 d . .
H4 H 0.3288 0.1715 0.5240 0.040 Uiso 1 1 calc R U
C5 C 0.19177(18) 0.14560(15) 0.47966(9) 0.0358(4) Uani 1 1 d . .
C6 C 0.16933(19) 0.11179(16) 0.42474(10) 0.0389(4) Uani 1 1 d . .
H6 H 0.0866 0.1074 0.4213 0.047 Uiso 1 1 calc R U
C7 C 0.27052(19) 0.08467(15) 0.37505(10) 0.0375(4) Uani 1 1 d . .
H7 H 0.2577 0.0580 0.3382 0.045 Uiso 1 1 calc R U
C8 C 0.54843(17) 0.14461(15) 0.27918(9) 0.0318(4) Uani 1 1 d . .
C9 C 0.64485(18) 0.10771(16) 0.22692(9) 0.0371(4) Uani 1 1 d . .
C10 C 0.69833(18) 0.18650(18) 0.18726(10) 0.0423(5) Uani 1 1 d . .
H10 H 0.7638 0.1621 0.1522 0.051 Uiso 1 1 calc R U
C11 C 0.65663(17) 0.29947(17) 0.19870(9) 0.0381(4) Uani 1 1 d . .
H11 H 0.6964 0.3511 0.1720 0.046 Uiso 1 1 calc R U
C12 C 0.55697(16) 0.34174(15) 0.24850(8) 0.0308(4) Uani 1 1 d . .
C13 C 0.50504(16) 0.26203(15) 0.28774(8) 0.0284(4) Uani 1 1 d . .
H13 H 0.4375 0.2880 0.3217 0.034 Uiso 1 1 calc R U
C14 C 0.34735(17) 0.64849(16) 0.39226(10) 0.0357(4) Uani 1 1 d . .
C15 C 0.30467(17) 0.56721(15) 0.44800(9) 0.0323(4) Uani 1 1 d . .
C16 C 0.22637(16) 0.50693(14) 0.44046(9) 0.0293(4) Uani 1 1 d . .
C17 C 0.19053(16) 0.43539(15) 0.49622(9) 0.0310(4) Uani 1 1 d . .
H17 H 0.1366 0.3963 0.4909 0.037 Uiso 1 1 calc R U
C18 C 0.23307(17) 0.42031(15) 0.56013(9) 0.0336(4) Uani 1 1 d . .
C19 C 0.30458(18) 0.48234(16) 0.56947(10) 0.0371(4) Uani 1 1 d . .
H19 H 0.3309 0.4747 0.6132 0.045 Uiso 1 1 calc R U
C20 C 0.33679(18) 0.55573(16) 0.51355(10) 0.0379(4) Uani 1 1 d . .
H20 H 0.3832 0.6006 0.5201 0.046 Uiso 1 1 calc R U
C21 C 0.40791(17) 0.61573(15) 0.32723(9) 0.0324(4) Uani 1 1 d . .
C22 C 0.42295(19) 0.70434(16) 0.27219(10) 0.0391(5) Uani 1 1 d . .
C23 C 0.4759(2) 0.67420(18) 0.21042(10) 0.0441(5) Uani 1 1 d . .
H23 H 0.4837 0.7340 0.1729 0.053 Uiso 1 1 calc R U
C24 C 0.51724(19) 0.55874(17) 0.20311(10) 0.0398(5) Uani 1 1 d . .
H24 H 0.5520 0.5404 0.1602 0.048 Uiso 1 1 calc R U
C25 C 0.50961(16) 0.46660(15) 0.25737(9) 0.0315(4) Uani 1 1 d . .
C26 C 0.45463(16) 0.49810(15) 0.31848(9) 0.0296(4) Uani 1 1 d . .
H26 H 0.4484 0.4375 0.3559 0.036 Uiso 1 1 calc R U
C27 C 0.55388(19) 0.18021(16) 0.48651(9) 0.0375(4) Uani 1 1 d . .
H27A H 0.4832 0.2603 0.4867 0.056 Uiso 1 1 calc R U
H27B H 0.6414 0.1852 0.4784 0.056 Uiso 1 1 calc R U
H27C H 0.5519 0.1264 0.5304 0.056 Uiso 1 1 calc R U
C28 C -0.0278(2) 0.1730(2) 0.52870(12) 0.0588(6) Uani 1 1 d . .
H28A H -0.0715 0.2290 0.4877 0.088 Uiso 1 1 calc R U
H28B H -0.0841 0.1967 0.5686 0.088 Uiso 1 1 calc R U
H28C H -0.0152 0.0917 0.5277 0.088 Uiso 1 1 calc R U
C29 C 0.11593(18) 0.45873(17) 0.36722(9) 0.0365(4) Uani 1 1 d . .
H29A H 0.1731 0.3730 0.3801 0.055 Uiso 1 1 calc R U
H29B H 0.0948 0.4795 0.3195 0.055 Uiso 1 1 calc R U
H29C H 0.0326 0.4770 0.3954 0.055 Uiso 1 1 calc R U
C30 C 0.2347(2) 0.32456(19) 0.67735(10) 0.0509(5) Uani 1 1 d . .
H30A H 0.3327 0.2904 0.6788 0.076 Uiso 1 1 calc R U
H30B H 0.1999 0.2695 0.7085 0.076 Uiso 1 1 calc R U
H30C H 0.1970 0.4018 0.6909 0.076 Uiso 1 1 calc R U
O1 O 0.68923(14) -0.00287(13) 0.21431(8) 0.0520(4) Uani 1 1 d . .
H1 H 0.6488 -0.0415 0.2407 0.078 Uiso 1 1 calc R U
O2 O 0.52774(15) -0.04038(12) 0.31091(8) 0.0568(4) Uani 1 1 d . .
O3 O 0.53218(12) 0.13449(10) 0.43403(6) 0.0347(3) Uani 1 1 d . .
O4 O 0.10032(13) 0.17560(12) 0.53183(7) 0.0461(3) Uani 1 1 d . .
O5 O 0.38798(16) 0.81862(11) 0.27676(8) 0.0532(4) Uani 1 1 d . .
H5 H 0.3603 0.8259 0.3166 0.080 Uiso 1 1 calc R U
O6 O 0.33427(14) 0.74558(11) 0.40286(7) 0.0491(4) Uani 1 1 d . .
O7 O 0.18501(12) 0.52709(10) 0.37707(6) 0.0357(3) Uani 1 1 d . .
O8 O 0.19763(13) 0.34198(11) 0.61005(6) 0.0420(3) Uani 1 1 d . .
C1B C 0.21989(17) 0.86196(16) 0.04168(9) 0.0344(4) Uani 1 1 d . .
C2B C 0.22607(17) 0.98012(15) 0.00982(9) 0.0319(4) Uani 1 1 d . .
C3B C 0.29837(17) 1.02913(15) 0.03498(8) 0.0312(4) Uani 1 1 d . .
C4B C 0.30316(18) 1.13695(16) -0.00030(9) 0.0347(4) Uani 1 1 d . .
H4B H 0.3540 1.1692 0.0158 0.042 Uiso 1 1 calc R U
C5B C 0.23311(19) 1.19822(16) -0.05956(9) 0.0381(4) Uani 1 1 d . .
C6B C 0.16362(19) 1.15100(17) -0.08548(9) 0.0419(5) Uani 1 1 d . .
H6B H 0.1169 1.1927 -0.1261 0.050 Uiso 1 1 calc R U
C7B C 0.16332(18) 1.04143(17) -0.05102(9) 0.0396(4) Uani 1 1 d . .
H7B H 0.1185 1.0067 -0.0696 0.048 Uiso 1 1 calc R U
C8B C 0.17620(17) 0.83256(15) 0.11265(9) 0.0315(4) Uani 1 1 d . .
C9B C 0.18796(19) 0.71502(16) 0.14221(10) 0.0391(4) Uani 1 1 d . .
C10B C 0.1485(2) 0.68665(16) 0.20944(11) 0.0432(5) Uani 1 1 d . .
H10B H 0.1598 0.6065 0.2299 0.052 Uiso 1 1 calc R U
C11B C 0.09276(18) 0.77377(16) 0.24713(10) 0.0380(4) Uani 1 1 d . .
H11B H 0.0672 0.7522 0.2934 0.046 Uiso 1 1 calc R U
C12B C 0.07296(16) 0.89373(15) 0.21868(9) 0.0293(4) Uani 1 1 d . .
C13B C 0.11665(16) 0.91965(15) 0.15196(9) 0.0287(4) Uani 1 1 d . .
H13B H 0.1059 0.9997 0.1319 0.034 Uiso 1 1 calc R U
C14B C -0.01131(17) 1.29445(15) 0.25938(9) 0.0312(4) Uani 1 1 d . .
C15B C 0.07935(17) 1.31410(14) 0.20024(8) 0.0287(4) Uani 1 1 d . .
C16B C 0.04839(16) 1.33199(14) 0.13278(9) 0.0289(4) Uani 1 1 d . .
C17B C 0.13133(17) 1.35870(15) 0.07991(9) 0.0318(4) Uani 1 1 d . .
H17B H 0.1081 1.3740 0.0345 0.038 Uiso 1 1 calc R U
C18B C 0.24929(17) 1.36323(15) 0.09336(9) 0.0318(4) Uani 1 1 d . .
C19B C 0.28347(18) 1.34376(15) 0.15896(9) 0.0350(4) Uani 1 1 d . .
H19B H 0.3645 1.3460 0.1679 0.042 Uiso 1 1 calc R U
C20B C 0.19697(17) 1.32096(15) 0.21132(9) 0.0331(4) Uani 1 1 d . .
H20B H 0.2188 1.3096 0.2566 0.040 Uiso 1 1 calc R U
C21B C -0.03695(16) 1.18535(15) 0.27761(8) 0.0282(4) Uani 1 1 d . .
C22B C -0.12831(17) 1.17100(16) 0.33155(9) 0.0319(4) Uani 1 1 d . .
C23B C -0.15123(17) 1.06685(16) 0.34840(9) 0.0350(4) Uani 1 1 d . .
H23B H -0.2124 1.0567 0.3849 0.042 Uiso 1 1 calc R U
C24B C -0.08559(17) 0.97830(16) 0.31239(9) 0.0336(4) Uani 1 1 d . .
H24B H -0.1033 0.9081 0.3244 0.040 Uiso 1 1 calc R U
C25B C 0.00687(16) 0.98849(14) 0.25840(8) 0.0282(4) Uani 1 1 d . .
C26B C 0.03029(16) 1.09242(15) 0.24295(8) 0.0281(4) Uani 1 1 d . .
H26B H 0.0942 1.1007 0.2076 0.034 Uiso 1 1 calc R U
C27B C 0.4272(2) 1.01421(17) 0.12410(10) 0.0433(5) Uani 1 1 d . .
H27D H 0.5023 1.0237 0.0947 0.065 Uiso 1 1 calc R U
H27E H 0.4606 0.9614 0.1678 0.065 Uiso 1 1 calc R U
H27F H 0.3620 1.0928 0.1313 0.065 Uiso 1 1 calc R U
C29B C -0.0993(2) 1.3349(2) 0.05712(10) 0.0527(6) Uani 1 1 d . .
H29D H -0.1116 1.4148 0.0300 0.079 Uiso 1 1 calc R U
H29E H -0.1819 1.3228 0.0582 0.079 Uiso 1 1 calc R U
H29F H -0.0253 1.2738 0.0370 0.079 Uiso 1 1 calc R U
C30B C 0.4569(2) 1.3723(2) 0.04689(12) 0.0562(6) Uani 1 1 d . .
H30D H 0.4525 1.4294 0.0728 0.084 Uiso 1 1 calc R U
H30E H 0.5028 1.3865 0.0028 0.084 Uiso 1 1 calc R U
H30F H 0.5066 1.2903 0.0719 0.084 Uiso 1 1 calc R U
O9 O 0.23806(17) 0.62694(11) 0.10708(8) 0.0555(4) Uani 1 1 d . .
H9 H 0.2494 0.6563 0.0660 0.083 Uiso 1 1 calc R U
O10 O 0.24722(14) 0.78962(12) 0.00481(7) 0.0489(4) Uani 1 1 d . .
O11 O 0.36392(12) 0.96277(10) 0.09283(6) 0.0369(3) Uani 1 1 d . .
O12 O 0.24076(15) 1.30616(12) -0.08810(7) 0.0509(4) Uani 1 1 d . .
O13 O -0.19522(13) 1.25520(11) 0.36870(6) 0.0411(3) Uani 1 1 d . .
H13A H -0.1738 1.3139 0.3540 0.062 Uiso 1 1 calc R U
O14 O -0.06180(14) 1.37201(12) 0.29386(7) 0.0457(3) Uani 1 1 d . .
O15 O -0.06887(12) 1.32503(11) 0.12455(6) 0.0375(3) Uani 1 1 d . .
O16 O 0.32473(12) 1.38781(12) 0.03705(7) 0.0433(3) Uani 1 1 d . .

loop_
_atom_site_aniso_label
_atom_site_aniso_U_11
_atom_site_aniso_U_22
_atom_site_aniso_U_33
_atom_site_aniso_U_23
_atom_site_aniso_U_13
_atom_site_aniso_U_12
C28B 0.0856(17) 0.0480(13) 0.0392(13) 0.0060(10) -0.0114(12) -0.0166(12)
C1 0.0386(10) 0.0320(10) 0.0405(11) -0.0144(8) -0.0092(8) -0.0105(8)
C2 0.0385(10) 0.0229(9) 0.0341(10) -0.0043(7) -0.0075(8) -0.0117(8)
C3 0.0355(9) 0.0207(9) 0.0337(10) -0.0028(7) -0.0081(8) -0.0102(7)
C4 0.0434(10) 0.0236(9) 0.0313(10) -0.0014(7) -0.0068(8) -0.0134(8)
C5 0.0396(10) 0.0254(9) 0.0364(10) 0.0022(8) -0.0028(8) -0.0122(8)
C6 0.0394(10) 0.0360(11) 0.0432(11) -0.0006(9) -0.0080(9) -0.0195(9)
C7 0.0466(11) 0.0325(10) 0.0377(11) -0.0029(8) -0.0116(9) -0.0196(9)
C8 0.0297(9) 0.0354(10) 0.0313(10) -0.0127(8) -0.0069(8) -0.0091(8)
C9 0.0340(9) 0.0398(11) 0.0353(10) -0.0190(9) -0.0062(8) -0.0050(8)
C10 0.0335(10) 0.0576(13) 0.0312(10) -0.0197(9) 0.0027(8) -0.0097(9)
C11 0.0331(10) 0.0499(12) 0.0310(10) -0.0107(9) 0.0008(8) -0.0160(9)
C12 0.0273(9) 0.0372(10) 0.0275(9) -0.0079(8) -0.0043(7) -0.0111(8)
C13 0.0243(8) 0.0344(10) 0.0264(9) -0.0117(7) -0.0031(7) -0.0082(7)
C14 0.0315(9) 0.0307(10) 0.0486(12) -0.0127(8) -0.0077(8) -0.0116(8)
C15 0.0303(9) 0.0291(9) 0.0388(10) -0.0155(8) -0.0023(8) -0.0085(7)
C16 0.0286(9) 0.0281(9) 0.0300(9) -0.0129(7) -0.0036(7) -0.0058(7)
C17 0.0296(9) 0.0301(9) 0.0346(10) -0.0140(8) -0.0019(8) -0.0092(7)
C18 0.0328(9) 0.0309(10) 0.0322(10) -0.0123(8) -0.0008(8) -0.0053(8)
C19 0.0386(10) 0.0378(11) 0.0352(11) -0.0169(9) -0.0073(8) -0.0088(8)
C20 0.0347(10) 0.0366(10) 0.0471(12) -0.0223(9) -0.0046(9) -0.0104(8)
C21 0.0312(9) 0.0310(10) 0.0388(10) -0.0068(8) -0.0072(8) -0.0146(8)
C22 0.0412(10) 0.0327(10) 0.0492(12) -0.0037(9) -0.0117(9) -0.0203(9)
C23 0.0533(12) 0.0438(12) 0.0401(12) 0.0037(9) -0.0083(10) -0.0296(10)
C24 0.0447(11) 0.0481(12) 0.0320(10) -0.0045(9) -0.0032(9) -0.0257(9)
C25 0.0285(9) 0.0368(10) 0.0320(10) -0.0066(8) -0.0035(7) -0.0157(8)
C26 0.0284(9) 0.0290(9) 0.0322(10) -0.0035(7) -0.0047(7) -0.0131(7)
C27 0.0437(10) 0.0356(10) 0.0385(11) -0.0105(8) -0.0091(9) -0.0175(9)
C28 0.0344(11) 0.0674(15) 0.0584(15) -0.0002(12) -0.0031(10) -0.0126(10)
C29 0.0406(10) 0.0432(11) 0.0336(10) -0.0109(8) -0.0059(8) -0.0217(9)
C30 0.0687(14) 0.0458(12) 0.0326(11) -0.0060(9) -0.0121(10) -0.0160(11)
O1 0.0530(9) 0.0495(9) 0.0546(9) -0.0337(8) 0.0021(7) -0.0104(7)
O2 0.0692(10) 0.0395(8) 0.0710(11) -0.0308(8) 0.0069(8) -0.0231(7)
O3 0.0353(7) 0.0370(7) 0.0366(7) -0.0139(6) -0.0055(5) -0.0145(5)
O4 0.0460(8) 0.0476(8) 0.0436(8) -0.0067(6) 0.0051(7) -0.0218(7)
O5 0.0700(10) 0.0342(8) 0.0628(10) -0.0041(7) -0.0122(9) -0.0287(7)
O6 0.0590(9) 0.0355(8) 0.0623(9) -0.0211(7) 0.0015(7) -0.0235(7)
O7 0.0406(7) 0.0389(7) 0.0329(7) -0.0064(6) -0.0079(6) -0.0198(6)
O8 0.0543(8) 0.0420(8) 0.0293(7) -0.0072(6) -0.0044(6) -0.0184(6)
C1B 0.0290(9) 0.0364(10) 0.0402(11) -0.0158(9) -0.0050(8) -0.0099(8)
C2B 0.0310(9) 0.0340(10) 0.0300(10) -0.0123(8) -0.0009(7) -0.0096(8)
C3B 0.0320(9) 0.0323(10) 0.0261(9) -0.0091(8) -0.0015(7) -0.0083(8)
C4B 0.0390(10) 0.0376(10) 0.0287(10) -0.0098(8) 0.0005(8) -0.0156(8)
C5B 0.0464(11) 0.0347(10) 0.0266(10) -0.0079(8) 0.0027(8) -0.0107(9)
C6B 0.0462(11) 0.0431(12) 0.0287(10) -0.0098(9) -0.0071(9) -0.0077(9)
C7B 0.0398(10) 0.0455(12) 0.0348(10) -0.0175(9) -0.0044(8) -0.0124(9)
C8B 0.0298(9) 0.0280(9) 0.0380(10) -0.0098(8) -0.0070(8) -0.0097(7)
C9B 0.0406(10) 0.0270(10) 0.0520(12) -0.0144(9) -0.0073(9) -0.0109(8)
C10B 0.0515(12) 0.0242(10) 0.0525(13) -0.0037(9) -0.0079(10) -0.0149(9)
C11B 0.0411(10) 0.0327(10) 0.0386(11) -0.0011(8) -0.0044(9) -0.0164(8)
C12B 0.0273(8) 0.0277(9) 0.0340(10) -0.0051(7) -0.0056(7) -0.0116(7)
C13B 0.0290(9) 0.0239(9) 0.0344(10) -0.0064(7) -0.0060(7) -0.0101(7)
C14B 0.0334(9) 0.0315(10) 0.0285(9) -0.0085(8) -0.0054(8) -0.0106(8)
C15B 0.0354(9) 0.0232(9) 0.0289(9) -0.0064(7) -0.0042(7) -0.0119(7)
C16B 0.0302(9) 0.0267(9) 0.0322(10) -0.0074(7) -0.0036(7) -0.0125(7)
C17B 0.0377(10) 0.0306(9) 0.0279(9) -0.0051(7) -0.0047(8) -0.0142(8)
C18B 0.0338(9) 0.0271(9) 0.0343(10) -0.0047(8) 0.0002(8) -0.0137(8)
C19B 0.0365(10) 0.0327(10) 0.0396(11) -0.0038(8) -0.0093(8) -0.0176(8)
C20B 0.0407(10) 0.0312(10) 0.0306(10) -0.0064(8) -0.0083(8) -0.0157(8)
C21B 0.0297(9) 0.0307(9) 0.0244(9) -0.0060(7) -0.0050(7) -0.0112(7)
C22B 0.0315(9) 0.0369(10) 0.0257(9) -0.0094(8) -0.0034(7) -0.0102(8)
C23B 0.0339(9) 0.0421(11) 0.0279(10) -0.0039(8) 0.0020(8) -0.0174(8)
C24B 0.0376(10) 0.0349(10) 0.0305(10) -0.0002(8) -0.0047(8) -0.0198(8)
C25B 0.0286(9) 0.0283(9) 0.0270(9) -0.0026(7) -0.0068(7) -0.0110(7)
C26B 0.0277(8) 0.0328(9) 0.0235(9) -0.0042(7) -0.0024(7) -0.0125(7)
C27B 0.0558(12) 0.0410(11) 0.0400(11) -0.0034(9) -0.0177(10) -0.0241(10)
C29B 0.0522(12) 0.0876(17) 0.0345(11) -0.0112(11) -0.0071(10) -0.0431(12)
C30B 0.0385(11) 0.0715(15) 0.0582(14) -0.0036(12) 0.0034(10) -0.0296(11)
O9 0.0747(10) 0.0323(8) 0.0631(10) -0.0227(7) 0.0004(9) -0.0190(7)
O10 0.0601(9) 0.0463(8) 0.0490(9) -0.0284(7) 0.0037(7) -0.0212(7)
O11 0.0446(7) 0.0353(7) 0.0350(7) -0.0032(6) -0.0132(6) -0.0189(6)
O12 0.0743(10) 0.0424(8) 0.0316(7) 0.0018(6) -0.0084(7) -0.0231(7)
O13 0.0468(8) 0.0440(8) 0.0338(7) -0.0173(6) 0.0083(6) -0.0177(6)
O14 0.0603(9) 0.0407(8) 0.0439(8) -0.0224(6) 0.0102(7) -0.0241(7)
O15 0.0366(7) 0.0540(8) 0.0294(7) -0.0080(6) -0.0043(5) -0.0251(6)
O16 0.0386(7) 0.0534(8) 0.0399(8) -0.0049(6) 0.0019(6) -0.0247(6)

loop_
_atom_type_symbol
_atom_type_description
_atom_type_scat_dispersion_real
_atom_type_scat_dispersion_imag
_atom_type_scat_source
C C 0.0033 0.0016 'International Tables Vol C Tables 4.2.6.8 and 6.1.1.4'
H H 0.0000 0.0000 'International Tables Vol C Tables 4.2.6.8 and 6.1.1.4'
O O 0.0106 0.0060 'International Tables Vol C Tables 4.2.6.8 and 6.1.1.4'

loop_
_geom_angle_atom_site_label_1
_geom_angle_atom_site_label_2
_geom_angle_atom_site_label_3
_geom_angle
O12 C28B H28D 109.5
O12 C28B H28E 109.5
H28D C28B H28E 109.5
O12 C28B H28F 109.5
H28D C28B H28F 109.5
H28E C28B H28F 109.5
O2 C1 C8 120.66(17)
O2 C1 C2 117.37(17)
C8 C1 C2 121.86(15)
C7 C2 C3 118.71(17)
C7 C2 C1 117.55(16)
C3 C2 C1 123.57(16)
O3 C3 C4 123.94(16)
O3 C3 C2 116.11(16)
C4 C3 C2 119.92(16)
C3 C4 C5 119.84(17)
C3 C4 H4 120.1
C5 C4 H4 120.1
O4 C5 C6 124.34(17)
O4 C5 C4 114.64(17)
C6 C5 C4 121.02(18)
C7 C6 C5 118.33(17)
C7 C6 H6 120.8
C5 C6 H6 120.8
C6 C7 C2 122.05(18)
C6 C7 H7 119.0
C2 C7 H7 119.0
C13 C8 C9 118.73(16)
C13 C8 C1 121.75(16)
C9 C8 C1 119.50(16)
O1 C9 C10 118.17(17)
O1 C9 C8 122.32(18)
C10 C9 C8 119.51(17)
C11 C10 C9 120.03(17)
C11 C10 H10 120.0
C9 C10 H10 120.0
C10 C11 C12 122.42(18)
C10 C11 H11 118.8
C12 C11 H11 118.8
C13 C12 C11 116.81(16)
C13 C12 C25 122.18(15)
C11 C12 C25 121.01(16)
C12 C13 C8 122.41(16)
C12 C13 H13 118.8
C8 C13 H13 118.8
O6 C14 C21 119.85(17)
O6 C14 C15 117.59(17)
C21 C14 C15 122.52(15)
C20 C15 C16 117.09(17)
C20 C15 C14 117.47(16)
C16 C15 C14 125.30(16)
O7 C16 C17 122.88(15)
O7 C16 C15 116.86(15)
C17 C16 C15 120.21(16)
C16 C17 C18 120.41(16)
C16 C17 H17 119.8
C18 C17 H17 119.8
O8 C18 C19 124.91(16)
O8 C18 C17 114.53(16)
C19 C18 C17 120.56(17)
C20 C19 C18 118.27(17)
C20 C19 H19 120.9
C18 C19 H19 120.9
C19 C20 C15 123.23(17)
C19 C20 H20 118.4
C15 C20 H20 118.4
C26 C21 C22 118.43(17)
C26 C21 C14 121.99(16)
C22 C21 C14 119.55(16)
O5 C22 C23 117.71(17)
O5 C22 C21 122.85(18)
C23 C22 C21 119.44(17)
C24 C23 C22 120.51(17)
C24 C23 H23 119.7
C22 C23 H23 119.7
C23 C24 C25 121.91(18)
C23 C24 H24 119.0
C25 C24 H24 119.0
C26 C25 C24 117.07(17)
C26 C25 C12 121.98(15)
C24 C25 C12 120.94(16)
C25 C26 C21 122.54(16)
C25 C26 H26 118.7
C21 C26 H26 118.7
O3 C27 H27A 109.5
O3 C27 H27B 109.5
H27A C27 H27B 109.5
O3 C27 H27C 109.5
H27A C27 H27C 109.5
H27B C27 H27C 109.5
O4 C28 H28A 109.5
O4 C28 H28B 109.5
H28A C28 H28B 109.5
O4 C28 H28C 109.5
H28A C28 H28C 109.5
H28B C28 H28C 109.5
O7 C29 H29A 109.5
O7 C29 H29B 109.5
H29A C29 H29B 109.5
O7 C29 H29C 109.5
H29A C29 H29C 109.5
H29B C29 H29C 109.5
O8 C30 H30A 109.5
O8 C30 H30B 109.5
H30A C30 H30B 109.5
O8 C30 H30C 109.5
H30A C30 H30C 109.5
H30B C30 H30C 109.5
C9 O1 H1 109.5
C3 O3 C27 118.43(14)
C5 O4 C28 117.37(16)
C22 O5 H5 109.5
C16 O7 C29 117.62(13)
C18 O8 C30 117.61(15)
O10 C1B C8B 120.14(17)
O10 C1B C2B 117.49(17)
C8B C1B C2B 122.29(15)
C7B C2B C3B 118.28(16)
C7B C2B C1B 117.30(16)
C3B C2B C1B 124.28(15)
O11 C3B C4B 124.06(15)
O11 C3B C2B 116.14(15)
C4B C3B C2B 119.76(16)
C3B C4B C5B 119.88(17)
C3B C4B H4B 120.1
C5B C4B H4B 120.1
O12 C5B C6B 124.45(17)
O12 C5B C4B 114.35(16)
C6B C5B C4B 121.19(17)
C5B C6B C7B 118.34(17)
C5B C6B H6B 120.8
C7B C6B H6B 120.8
C6B C7B C2B 122.42(17)
C6B C7B H7B 118.8
C2B C7B H7B 118.8
C13B C8B C9B 118.19(17)
C13B C8B C1B 122.06(15)
C9B C8B C1B 119.68(16)
O9 C9B C10B 118.06(16)
O9 C9B C8B 122.15(18)
C10B C9B C8B 119.79(17)
C11B C10B C9B 120.55(17)
C11B C10B H10B 119.7
C9B C10B H10B 119.7
C10B C11B C12B 121.54(18)
C10B C11B H11B 119.2
C12B C11B H11B 119.2
C13B C12B C11B 117.04(16)
C13B C12B C25B 121.52(15)
C11B C12B C25B 121.43(16)
C12B C13B C8B 122.77(15)
C12B C13B H13B 118.6
C8B C13B H13B 118.6
O14 C14B C21B 120.89(16)
O14 C14B C15B 117.98(15)
C21B C14B C15B 121.11(15)
C20B C15B C16B 117.89(16)
C20B C15B C14B 119.00(15)
C16B C15B C14B 123.04(15)
O15 C16B C17B 123.93(15)
O15 C16B C15B 115.63(15)
C17B C16B C15B 120.40(15)
C16B C17B C18B 119.77(16)
C16B C17B H17B 120.1
C18B C17B H17B 120.1
O16 C18B C19B 124.45(16)
O16 C18B C17B 114.50(16)
C19B C18B C17B 121.04(16)
C18B C19B C20B 118.40(16)
C18B C19B H19B 120.8
C20B C19B H19B 120.8
C19B C20B C15B 122.43(17)
C19B C20B H20B 118.8
C15B C20B H20B 118.8
C26B C21B C22B 118.69(15)
C26B C21B C14B 120.96(15)
C22B C21B C14B 120.34(15)
O13 C22B C23B 117.80(16)
O13 C22B C21B 122.51(16)
C23B C22B C21B 119.69(16)
C24B C23B C22B 120.16(16)
C24B C23B H23B 119.9
C22B C23B H23B 119.9
C23B C24B C25B 122.11(16)
C23B C24B H24B 118.9
C25B C24B H24B 118.9
C26B C25B C24B 116.96(16)
C26B C25B C12B 121.82(15)
C24B C25B C12B 121.19(15)
C25B C26B C21B 122.36(16)
C25B C26B H26B 118.8
C21B C26B H26B 118.8
O11 C27B H27D 109.5
O11 C27B H27E 109.5
H27D C27B H27E 109.5
O11 C27B H27F 109.5
H27D C27B H27F 109.5
H27E C27B H27F 109.5
O15 C29B H29D 109.5
O15 C29B H29E 109.5
H29D C29B H29E 109.5
O15 C29B H29F 109.5
H29D C29B H29F 109.5
H29E C29B H29F 109.5
O16 C30B H30D 109.5
O16 C30B H30E 109.5
H30D C30B H30E 109.5
O16 C30B H30F 109.5
H30D C30B H30F 109.5
H30E C30B H30F 109.5
C9B O9 H9 109.5
C3B O11 C27B 118.15(13)
C5B O12 C28B 117.20(16)
C22B O13 H13A 109.5
C16B O15 C29B 117.22(14)
C18B O16 C30B 117.32(15)

loop_
_geom_bond_atom_site_label_1
_geom_bond_atom_site_label_2
_geom_bond_distance
C28B O12 1.428(2)
C28B H28D 0.9800
C28B H28E 0.9800
C28B H28F 0.9800
C1 O2 1.237(2)
C1 C8 1.469(3)
C1 C2 1.494(3)
C2 C7 1.388(2)
C2 C3 1.405(2)
C3 O3 1.363(2)
C3 C4 1.384(2)
C4 C5 1.394(2)
C4 H4 0.9500
C5 O4 1.366(2)
C5 C6 1.386(3)
C6 C7 1.384(3)
C6 H6 0.9500
C7 H7 0.9500
C8 C13 1.400(2)
C8 C9 1.411(2)
C9 O1 1.349(2)
C9 C10 1.390(3)
C10 C11 1.371(3)
C10 H10 0.9500
C11 C12 1.408(2)
C11 H11 0.9500
C12 C13 1.385(2)
C12 C25 1.486(2)
C13 H13 0.9500
C14 O6 1.243(2)
C14 C21 1.475(3)
C14 C15 1.490(3)
C15 C20 1.393(2)
C15 C16 1.414(2)
C16 O7 1.363(2)
C16 C17 1.382(2)
C17 C18 1.393(2)
C17 H17 0.9500
C18 O8 1.364(2)
C18 C19 1.382(2)
C19 C20 1.380(3)
C19 H19 0.9500
C20 H20 0.9500
C21 C26 1.400(2)
C21 C22 1.414(3)
C22 O5 1.350(2)
C22 C23 1.387(3)
C23 C24 1.371(3)
C23 H23 0.9500
C24 C25 1.407(2)
C24 H24 0.9500
C25 C26 1.384(2)
C26 H26 0.9500
C27 O3 1.433(2)
C27 H27A 0.9800
C27 H27B 0.9800
C27 H27C 0.9800
C28 O4 1.436(2)
C28 H28A 0.9800
C28 H28B 0.9800
C28 H28C 0.9800
C29 O7 1.432(2)
C29 H29A 0.9800
C29 H29B 0.9800
C29 H29C 0.9800
C30 O8 1.430(2)
C30 H30A 0.9800
C30 H30B 0.9800
C30 H30C 0.9800
O1 H1 0.8400
O5 H5 0.8400
C1B O10 1.243(2)
C1B C8B 1.465(3)
C1B C2B 1.491(2)
C2B C7B 1.389(2)
C2B C3B 1.407(2)
C3B O11 1.361(2)
C3B C4B 1.384(2)
C4B C5B 1.396(2)
C4B H4B 0.9500
C5B O12 1.369(2)
C5B C6B 1.374(3)
C6B C7B 1.381(3)
C6B H6B 0.9500
C7B H7B 0.9500
C8B C13B 1.404(2)
C8B C9B 1.406(2)
C9B O9 1.353(2)
C9B C10B 1.383(3)
C10B C11B 1.380(3)
C10B H10B 0.9500
C11B C12B 1.407(2)
C11B H11B 0.9500
C12B C13B 1.383(2)
C12B C25B 1.486(2)
C13B H13B 0.9500
C14B O14 1.242(2)
C14B C21B 1.464(2)
C14B C15B 1.491(2)
C15B C20B 1.388(2)
C15B C16B 1.408(2)
C16B O15 1.3678(19)
C16B C17B 1.379(2)
C17B C18B 1.394(2)
C17B H17B 0.9500
C18B O16 1.366(2)
C18B C19B 1.380(2)
C19B C20B 1.383(3)
C19B H19B 0.9500
C20B H20B 0.9500
C21B C26B 1.401(2)
C21B C22B 1.410(2)
C22B O13 1.355(2)
C22B C23B 1.389(2)
C23B C24B 1.377(3)
C23B H23B 0.9500
C24B C25B 1.408(2)
C24B H24B 0.9500
C25B C26B 1.390(2)
C26B H26B 0.9500
C27B O11 1.429(2)
C27B H27D 0.9800
C27B H27E 0.9800
C27B H27F 0.9800
C29B O15 1.429(2)
C29B H29D 0.9800
C29B H29E 0.9800
C29B H29F 0.9800
C30B O16 1.422(2)
C30B H30D 0.9800
C30B H30E 0.9800
C30B H30F 0.9800
O9 H9 0.8400
O13 H13A 0.8400

loop_
_geom_torsion_atom_site_label_1
_geom_torsion_atom_site_label_2
_geom_torsion_atom_site_label_3
_geom_torsion_atom_site_label_4
_geom_torsion
O2 C1 C2 C7 -53.3(2)
C8 C1 C2 C7 122.99(18)
O2 C1 C2 C3 121.92(19)
C8 C1 C2 C3 -61.8(2)
C7 C2 C3 O3 178.03(14)
C1 C2 C3 O3 2.8(2)
C7 C2 C3 C4 -0.2(2)
C1 C2 C3 C4 -175.40(16)
O3 C3 C4 C5 179.23(14)
C2 C3 C4 C5 -2.7(2)
C3 C4 C5 O4 -176.78(14)
C3 C4 C5 C6 2.9(2)
O4 C5 C6 C7 179.45(16)
C4 C5 C6 C7 -0.2(3)
C5 C6 C7 C2 -2.8(3)
C3 C2 C7 C6 3.0(3)
C1 C2 C7 C6 178.47(16)
O2 C1 C8 C13 175.64(16)
C2 C1 C8 C13 -0.6(2)
O2 C1 C8 C9 -2.9(3)
C2 C1 C8 C9 -179.08(16)
C13 C8 C9 O1 -178.29(15)
C1 C8 C9 O1 0.3(3)
C13 C8 C9 C10 2.7(2)
C1 C8 C9 C10 -178.78(16)
O1 C9 C10 C11 -179.58(16)
C8 C9 C10 C11 -0.5(3)
C9 C10 C11 C12 -2.0(3)
C10 C11 C12 C13 2.2(3)
C10 C11 C12 C25 -177.10(16)
C11 C12 C13 C8 0.1(2)
C25 C12 C13 C8 179.39(15)
C9 C8 C13 C12 -2.5(2)
C1 C8 C13 C12 178.97(15)
O6 C14 C15 C20 -41.4(2)
C21 C14 C15 C20 136.38(17)
O6 C14 C15 C16 134.13(18)
C21 C14 C15 C16 -48.1(3)
C20 C15 C16 O7 174.26(14)
C14 C15 C16 O7 -1.3(2)
C20 C15 C16 C17 -3.2(2)
C14 C15 C16 C17 -178.71(16)
O7 C16 C17 C18 -178.42(15)
C15 C16 C17 C18 -1.1(2)
C16 C17 C18 O8 -176.26(15)
C16 C17 C18 C19 4.0(3)
O8 C18 C19 C20 177.93(16)
C17 C18 C19 C20 -2.4(3)
C18 C19 C20 C15 -2.2(3)
C16 C15 C20 C19 4.9(3)
C14 C15 C20 C19 -179.18(17)
O6 C14 C21 C26 164.22(16)
C15 C14 C21 C26 -13.5(3)
O6 C14 C21 C22 -14.1(3)
C15 C14 C21 C22 168.19(16)
C26 C21 C22 O5 -176.22(16)
C14 C21 C22 O5 2.2(3)
C26 C21 C22 C23 3.7(3)
C14 C21 C22 C23 -177.92(16)
O5 C22 C23 C24 177.97(17)
C21 C22 C23 C24 -1.9(3)
C22 C23 C24 C25 -0.9(3)
C23 C24 C25 C26 1.9(3)
C23 C24 C25 C12 -179.03(16)
C13 C12 C25 C26 26.1(2)
C11 C12 C25 C26 -154.63(16)
C13 C12 C25 C24 -152.92(16)
C11 C12 C25 C24 26.3(2)
C24 C25 C26 C21 0.0(2)
C12 C25 C26 C21 -179.08(15)
C22 C21 C26 C25 -2.8(2)
C14 C21 C26 C25 178.89(16)
C4 C3 O3 C27 -8.0(2)
C2 C3 O3 C27 173.81(14)
C6 C5 O4 C28 -0.8(2)
C4 C5 O4 C28 178.94(15)
C17 C16 O7 C29 -8.1(2)
C15 C16 O7 C29 174.54(15)
C19 C18 O8 C30 1.4(3)
C17 C18 O8 C30 -178.31(16)
O10 C1B C2B C7B 47.5(2)
C8B C1B C2B C7B -129.07(18)
O10 C1B C2B C3B -128.11(19)
C8B C1B C2B C3B 55.3(2)
C7B C2B C3B O11 -176.66(15)
C1B C2B C3B O11 -1.1(2)
C7B C2B C3B C4B 1.2(3)
C1B C2B C3B C4B 176.77(16)
O11 C3B C4B C5B 179.55(16)
C2B C3B C4B C5B 1.9(3)
C3B C4B C5B O12 177.20(16)
C3B C4B C5B C6B -2.9(3)
O12 C5B C6B C7B -179.39(17)
C4B C5B C6B C7B 0.7(3)
C5B C6B C7B C2B 2.5(3)
C3B C2B C7B C6B -3.5(3)
C1B C2B C7B C6B -179.35(17)
O10 C1B C8B C13B -165.74(16)
C2B C1B C8B C13B 10.7(2)
O10 C1B C8B C9B 11.3(3)
C2B C1B C8B C9B -172.23(16)
C13B C8B C9B O9 176.77(16)
C1B C8B C9B O9 -0.4(3)
C13B C8B C9B C10B -3.7(3)
C1B C8B C9B C10B 179.13(17)
O9 C9B C10B C11B -177.95(17)
C8B C9B C10B C11B 2.5(3)
C9B C10B C11B C12B 0.7(3)
C10B C11B C12B C13B -2.5(3)
C10B C11B C12B C25B 176.96(16)
C11B C12B C13B C8B 1.2(2)
C25B C12B C13B C8B -178.27(15)
C9B C8B C13B C12B 1.9(2)
C1B C8B C13B C12B 178.96(16)
O14 C14B C15B C20B 62.2(2)
C21B C14B C15B C20B -115.92(18)
O14 C14B C15B C16B -114.58(19)
C21B C14B C15B C16B 67.3(2)
C20B C15B C16B O15 -179.62(14)
C14B C15B C16B O15 -2.8(2)
C20B C15B C16B C17B -1.8(2)
C14B C15B C16B C17B 175.09(15)
O15 C16B C17B C18B -179.71(15)
C15B C16B C17B C18B 2.6(3)
C16B C17B C18B O16 178.58(15)
C16B C17B C18B C19B -1.3(3)
O16 C18B C19B C20B 179.33(16)
C17B C18B C19B C20B -0.8(3)
C18B C19B C20B C15B 1.6(3)
C16B C15B C20B C19B -0.4(3)
C14B C15B C20B C19B -177.36(16)
O14 C14B C21B C26B -173.55(16)
C15B C14B C21B C26B 4.6(2)
O14 C14B C21B C22B 5.2(2)
C15B C14B C21B C22B -176.71(15)
C26B C21B C22B O13 178.46(15)
C14B C21B C22B O13 -0.3(2)
C26B C21B C22B C23B -1.0(2)
C14B C21B C22B C23B -179.77(15)
O13 C22B C23B C24B -179.83(15)
C21B C22B C23B C24B -0.3(3)
C22B C23B C24B C25B 0.6(3)
C23B C24B C25B C26B 0.4(2)
C23B C24B C25B C12B -177.82(15)
C13B C12B C25B C26B -25.6(2)
C11B C12B C25B C26B 154.99(16)
C13B C12B C25B C24B 152.57(16)
C11B C12B C25B C24B -26.8(2)
C24B C25B C26B C21B -1.8(2)
C12B C25B C26B C21B 176.39(15)
C22B C21B C26B C25B 2.2(2)
C14B C21B C26B C25B -179.10(15)
C4B C3B O11 C27B 8.6(2)
C2B C3B O11 C27B -173.69(16)
C6B C5B O12 C28B 0.5(3)
C4B C5B O12 C28B -179.63(17)
C17B C16B O15 C29B 6.2(2)
C15B C16B O15 C29B -176.02(16)
C19B C18B O16 C30B 11.1(3)
C17B C18B O16 C30B -168.81(16)
